data_7004984
loop_
_publ_author_name
'Hitchcock, Peter B.'
'Lappert, Michael F.'
'Merle, Philippe G.'

_publ_section_title
;
 Synthesis and structures of selected benzamidinates of Li, Na, Al, Zr
 and Sn(II) using the C1-symmetric ligands [N(SiMe3)C(C6H4Me-4 or
 Ph)NPh]-.
;
_journal_issue 5
_journal_name_full 'Dalton transactions (Cambridge, England : 2003)'
_journal_page_first 585
_journal_page_last 594
_journal_paper_doi 10.1039/b614351b
_journal_year 2007
_chemical_compound_source 'synthesis as described'
_chemical_formula_moiety 'C46 H74 N8 Na2 Si2'
_chemical_formula_sum 'C46 H74 N8 Na2 Si2'
_chemical_formula_weight 841.29
_chemical_name_common '[{Na(tmeda)(Me3SiNC(C6H4-Me)NPh)}2]'
_chemical_name_systematic
;
?
;
_space_group_IT_number 2
_symmetry_cell_setting triclinic
_symmetry_Int_Tables_number 2
_symmetry_space_group_name_Hall '-P 1'
_symmetry_space_group_name_H-M 'P -1'
_atom_sites_solution_hydrogens geom
_atom_sites_solution_primary direct
_atom_sites_solution_secondary difmap
_audit_conform_dict_location ftp://ftp.iucr.org/cifdics/cif_core_2.1beta5.dic
_audit_conform_dict_name cif_core.dic
_audit_conform_dict_version 2.1beta5
_audit_creation_date 1999-10-14T15:10:17-00:00
_audit_creation_method 'WinGX routine CIF_UPDATE'
_cell_angle_alpha 77.1925(15)
_cell_angle_beta 88.8729(16)
_cell_angle_gamma 63.9531(15)
_cell_formula_units_Z 2
_cell_length_a 10.7511(3)
_cell_length_b 10.9732(3)
_cell_length_c 24.2691(6)
_cell_measurement_reflns_used 20535
_cell_measurement_temperature 173(2)
_cell_measurement_theta_max 25.028
_cell_measurement_theta_min 4.246
_cell_measurement_wavelength 0.71073
_cell_volume 2498.45(12)
_computing_cell_refinement 'HKL Scalepack (Otwinowski & Minor 1997)'
_computing_data_reduction 'HKL Denzo and Scalepack (Otwinowski & Minor 1997)'
_computing_molecular_graphics 'Ortep-3 for Windows (Farrugia, 1997)'
_computing_publication_material 'WinGX publication routines (Farrugia, 1999)'
_computing_structure_refinement 'SHELXL-97 (Sheldrick, 1997)'
_computing_structure_solution 'SHELXS-97 (Sheldrick,1997)'
_diffrn_ambient_temperature 173(2)
_diffrn_measured_fraction_theta_full 0.973
_diffrn_measured_fraction_theta_max 0.973
_diffrn_measurement_device KappaCCD
_diffrn_measurement_method CCD
_diffrn_radiation_monochromator graphite
_diffrn_radiation_probe x-ray
_diffrn_radiation_type MoK\a
_diffrn_radiation_wavelength 0.71073
_diffrn_reflns_av_R_equivalents 0.0458
_diffrn_reflns_av_sigmaI/netI 0.0492
_diffrn_reflns_limit_h_max 12
_diffrn_reflns_limit_h_min -12
_diffrn_reflns_limit_k_max 13
_diffrn_reflns_limit_k_min -13
_diffrn_reflns_limit_l_max 26
_diffrn_reflns_limit_l_min -28
_diffrn_reflns_number 24926
_diffrn_reflns_theta_full 25.05
_diffrn_reflns_theta_max 25.05
_diffrn_reflns_theta_min 4.96
_exptl_absorpt_coefficient_mu 0.127
_exptl_absorpt_correction_type none
_exptl_crystal_colour colourless
_exptl_crystal_density_diffrn 1.118
_exptl_crystal_density_method 'not measured'
_exptl_crystal_description plate
_exptl_crystal_F_000 912
_exptl_crystal_size_max 0.2
_exptl_crystal_size_mid 0.15
_exptl_crystal_size_min 0.1
_refine_diff_density_max 0.181
_refine_diff_density_min -0.215
_refine_diff_density_rms 0.038
_refine_ls_extinction_method none
_refine_ls_goodness_of_fit_ref 1.031
_refine_ls_hydrogen_treatment constr
_refine_ls_matrix_type full
_refine_ls_number_parameters 523
_refine_ls_number_reflns 8603
_refine_ls_number_restraints 0
_refine_ls_restrained_S_all 1.031
_refine_ls_R_factor_all 0.0658
_refine_ls_R_factor_gt 0.0462
_refine_ls_shift/su_max 0
_refine_ls_shift/su_mean 0
_refine_ls_structure_factor_coef Fsqd
_refine_ls_weighting_details 'calc w=1/[\s^2^(Fo^2^)+(0.0360P)^2^+1.3378P] where P=(Fo^2^+2Fc^2^)/3'
_refine_ls_weighting_scheme calc
_refine_ls_wR_factor_gt 0.1051
_refine_ls_wR_factor_ref 0.1159
_reflns_number_gt 6594
_reflns_number_total 8603
_reflns_threshold_expression >2sigma(I)
_cod_data_source_file b614351b.txt
_cod_data_source_block (7)-oct1499
_cod_original_sg_symbol_H-M P-1
_cod_database_code 7004984

loop_
_symmetry_equiv_pos_as_xyz
'x, y, z'
'-x, -y, -z'

loop_
_atom_site_label
_atom_site_type_symbol
_atom_site_fract_x
_atom_site_fract_y
_atom_site_fract_z
_atom_site_U_iso_or_equiv
_atom_site_adp_type
_atom_site_occupancy
_atom_site_symmetry_multiplicity
_atom_site_calc_flag
_atom_site_refinement_flags
_atom_site_disorder_assembly
_atom_site_disorder_group
Si1 Si 0.78066(6) 0.06319(6) 0.09660(2) 0.03089(14) Uani 1 1 d . . .
Si2 Si 0.67339(6) 0.43971(6) 0.39025(2) 0.03194(15) Uani 1 1 d . . .
Na1 Na 0.61011(7) 0.32884(8) 0.19693(3) 0.03165(19) Uani 1 1 d . . .
Na2 Na 0.84437(8) 0.15371(8) 0.29914(3) 0.03255(19) Uani 1 1 d . . .
N1 N 0.77452(16) 0.16853(16) 0.14033(7) 0.0295(4) Uani 1 1 d . . .
N2 N 0.86242(16) 0.25832(16) 0.19785(6) 0.0286(4) Uani 1 1 d . . .
N3 N 0.67855(16) 0.32587(16) 0.35062(6) 0.0285(4) Uani 1 1 d . . .
N4 N 0.59487(16) 0.21667(16) 0.30098(6) 0.0283(4) Uani 1 1 d . . .
N5 N 0.48498(18) 0.60354(18) 0.18465(7) 0.0387(4) Uani 1 1 d . . .
N6 N 0.39231(19) 0.45156(18) 0.12302(7) 0.0397(4) Uani 1 1 d . . .
N7 N 0.95650(19) -0.10632(19) 0.29689(8) 0.0456(5) Uani 1 1 d . . .
N8 N 1.03341(19) 0.0044(2) 0.38253(7) 0.0465(5) Uani 1 1 d . . .
C1 C 0.86302(19) 0.21689(19) 0.15008(8) 0.0276(4) Uani 1 1 d . . .
C2 C 0.9683(2) 0.2220(2) 0.10839(8) 0.0290(4) Uani 1 1 d . . .
C3 C 0.9260(2) 0.3110(2) 0.05463(9) 0.0385(5) Uani 1 1 d . . .
H3 H 0.8298 0.3687 0.0437 0.046 Uiso 1 1 calc R . .
C4 C 1.0228(3) 0.3163(3) 0.01674(9) 0.0451(6) Uani 1 1 d . . .
H4 H 0.9919 0.3793 -0.0195 0.054 Uiso 1 1 calc R . .
C5 C 1.1635(2) 0.2315(2) 0.03080(9) 0.0423(5) Uani 1 1 d . . .
C6 C 1.2052(2) 0.1406(2) 0.08406(10) 0.0409(5) Uani 1 1 d . . .
H6 H 1.3011 0.0796 0.0942 0.049 Uiso 1 1 calc R . .
C7 C 1.1096(2) 0.1371(2) 0.12275(9) 0.0351(5) Uani 1 1 d . . .
H7 H 1.1409 0.0761 0.1594 0.042 Uiso 1 1 calc R . .
C8 C 1.2691(3) 0.2395(3) -0.01045(11) 0.0623(8) Uani 1 1 d . . .
H8A H 1.3629 0.1728 0.0068 0.093 Uiso 0.5 1 calc PR . .
H8B H 1.2616 0.3342 -0.0195 0.093 Uiso 0.5 1 calc PR . .
H8C H 1.251 0.2167 -0.0453 0.093 Uiso 0.5 1 calc PR . .
H8D H 1.2208 0.3097 -0.0455 0.093 Uiso 0.5 1 calc PR . .
H8E H 1.3221 0.1483 -0.0192 0.093 Uiso 0.5 1 calc PR . .
H8F H 1.3327 0.2658 0.0067 0.093 Uiso 0.5 1 calc PR . .
C9 C 0.6561(3) -0.0090(3) 0.12241(12) 0.0576(7) Uani 1 1 d . . .
H9A H 0.6803 -0.0552 0.1628 0.086 Uiso 1 1 calc R . .
H9B H 0.6613 -0.0768 0.101 0.086 Uiso 1 1 calc R . .
H9C H 0.5615 0.0671 0.1169 0.086 Uiso 1 1 calc R . .
C10 C 0.9559(2) -0.0858(2) 0.09786(11) 0.0484(6) Uani 1 1 d . . .
H10A H 0.9918 -0.1361 0.1372 0.073 Uiso 1 1 calc R . .
H10B H 1.0196 -0.0499 0.0801 0.073 Uiso 1 1 calc R . .
H10C H 0.9482 -0.1493 0.077 0.073 Uiso 1 1 calc R . .
C11 C 0.7255(3) 0.1486(3) 0.01955(10) 0.0572(7) Uani 1 1 d . . .
H11A H 0.7877 0.1885 0.0037 0.086 Uiso 1 1 calc R . .
H11B H 0.6301 0.2229 0.0153 0.086 Uiso 1 1 calc R . .
H11C H 0.7298 0.079 -0.0007 0.086 Uiso 1 1 calc R . .
C12 C 0.9382(2) 0.3315(2) 0.20557(8) 0.0318(4) Uani 1 1 d . . .
C13 C 1.0368(2) 0.2779(3) 0.25226(9) 0.0439(5) Uani 1 1 d . . .
H13 H 1.0602 0.187 0.2749 0.053 Uiso 1 1 calc R . .
C14 C 1.1010(3) 0.3524(3) 0.26649(11) 0.0537(7) Uani 1 1 d . . .
H14 H 1.1677 0.3128 0.2984 0.064 Uiso 1 1 calc R . .
C15 C 1.0688(3) 0.4828(3) 0.23470(13) 0.0593(7) Uani 1 1 d . . .
H15 H 1.1106 0.5358 0.2452 0.071 Uiso 1 1 calc R . .
C16 C 0.9752(3) 0.5383(3) 0.18712(13) 0.0604(7) Uani 1 1 d . . .
H16 H 0.955 0.6282 0.1643 0.072 Uiso 1 1 calc R . .
C17 C 0.9101(2) 0.4629(2) 0.17238(10) 0.0450(6) Uani 1 1 d . . .
H17 H 0.8464 0.5017 0.1395 0.054 Uiso 1 1 calc R . .
C18 C 0.59246(19) 0.27184(19) 0.34550(8) 0.0266(4) Uani 1 1 d . . .
C19 C 0.4857(2) 0.27843(19) 0.38786(8) 0.0283(4) Uani 1 1 d . . .
C20 C 0.5259(2) 0.2093(2) 0.44467(8) 0.0380(5) Uani 1 1 d . . .
H20 H 0.622 0.1576 0.4573 0.046 Uiso 1 1 calc R . .
C21 C 0.4272(3) 0.2151(3) 0.48315(9) 0.0462(6) Uani 1 1 d . . .
H21 H 0.4568 0.1652 0.5216 0.055 Uiso 1 1 calc R . .
C22 C 0.2865(3) 0.2924(3) 0.46652(10) 0.0447(6) Uani 1 1 d . . .
C23 C 0.2469(2) 0.3634(2) 0.41008(10) 0.0424(5) Uani 1 1 d . . .
H23 H 0.151 0.4189 0.3979 0.051 Uiso 1 1 calc R . .
C24 C 0.3447(2) 0.3549(2) 0.37118(9) 0.0334(5) Uani 1 1 d . . .
H24 H 0.3147 0.4022 0.3325 0.04 Uiso 1 1 calc R . .
C25 C 0.1800(3) 0.2990(3) 0.50886(12) 0.0682(8) Uani 1 1 d . . .
H25A H 0.0864 0.3579 0.4897 0.102 Uiso 0.5 1 calc PR . .
H25B H 0.1944 0.3387 0.5392 0.102 Uiso 0.5 1 calc PR . .
H25C H 0.1901 0.2047 0.5252 0.102 Uiso 0.5 1 calc PR . .
H25D H 0.2276 0.2429 0.5463 0.102 Uiso 0.5 1 calc PR . .
H25E H 0.1196 0.2622 0.4968 0.102 Uiso 0.5 1 calc PR . .
H25F H 0.1238 0.3962 0.5109 0.102 Uiso 0.5 1 calc PR . .
C26 C 0.4947(2) 0.5680(2) 0.40123(10) 0.0460(6) Uani 1 1 d . . .
H26A H 0.4455 0.5176 0.4219 0.069 Uiso 1 1 calc R . .
H26B H 0.4433 0.6235 0.3643 0.069 Uiso 1 1 calc R . .
H26C H 0.5018 0.63 0.4232 0.069 Uiso 1 1 calc R . .
C27 C 0.7665(3) 0.3539(3) 0.46309(10) 0.0526(6) Uani 1 1 d . . .
H27A H 0.7216 0.3007 0.4852 0.079 Uiso 1 1 calc R . .
H27B H 0.7628 0.4255 0.482 0.079 Uiso 1 1 calc R . .
H27C H 0.8636 0.2908 0.4601 0.079 Uiso 1 1 calc R . .
C28 C 0.7652(3) 0.5381(3) 0.35129(11) 0.0535(6) Uani 1 1 d . . .
H28A H 0.7201 0.5847 0.3127 0.08 Uiso 1 1 calc R . .
H28B H 0.8624 0.4732 0.3495 0.08 Uiso 1 1 calc R . .
H28C H 0.7613 0.6081 0.3712 0.08 Uiso 1 1 calc R . .
C29 C 0.5315(2) 0.1280(2) 0.30155(8) 0.0299(4) Uani 1 1 d . . .
C30 C 0.5454(2) 0.0188(2) 0.34744(9) 0.0382(5) Uani 1 1 d . . .
H30 H 0.5919 0.0078 0.3824 0.046 Uiso 1 1 calc R . .
C31 C 0.4931(3) -0.0732(2) 0.34302(10) 0.0481(6) Uani 1 1 d . . .
H31 H 0.5042 -0.1464 0.3749 0.058 Uiso 1 1 calc R . .
C32 C 0.4250(3) -0.0610(3) 0.29315(11) 0.0500(6) Uani 1 1 d . . .
H32 H 0.389 -0.1247 0.2904 0.06 Uiso 1 1 calc R . .
C33 C 0.4100(3) 0.0456(3) 0.24729(10) 0.0511(6) Uani 1 1 d . . .
H33 H 0.3634 0.0555 0.2125 0.061 Uiso 1 1 calc R . .
C34 C 0.4624(2) 0.1382(2) 0.25159(9) 0.0417(5) Uani 1 1 d . . .
H34 H 0.4509 0.211 0.2194 0.05 Uiso 1 1 calc R . .
C35 C 0.3718(2) 0.6760(2) 0.13904(9) 0.0415(5) Uani 1 1 d . . .
H35A H 0.4101 0.7015 0.1033 0.05 Uiso 1 1 calc R . .
H35B H 0.3031 0.7637 0.1479 0.05 Uiso 1 1 calc R . .
C36 C 0.2987(2) 0.5921(2) 0.12995(9) 0.0394(5) Uani 1 1 d . . .
H36A H 0.2444 0.5832 0.1627 0.047 Uiso 1 1 calc R . .
H36B H 0.2323 0.6436 0.0957 0.047 Uiso 1 1 calc R . .
C37 C 0.4298(3) 0.5880(3) 0.23982(9) 0.0490(6) Uani 1 1 d . . .
H37A H 0.3784 0.5326 0.2411 0.073 Uiso 1 1 calc R . .
H37B H 0.3673 0.6803 0.2456 0.073 Uiso 1 1 calc R . .
H37C H 0.5067 0.5404 0.2698 0.073 Uiso 1 1 calc R . .
C38 C 0.5631(3) 0.6849(3) 0.18358(13) 0.0639(7) Uani 1 1 d . . .
H38A H 0.6014 0.6951 0.1468 0.096 Uiso 1 1 calc R . .
H38B H 0.6392 0.6365 0.2139 0.096 Uiso 1 1 calc R . .
H38C H 0.501 0.7774 0.1893 0.096 Uiso 1 1 calc R . .
C39 C 0.3088(3) 0.3797(3) 0.11597(12) 0.0591(7) Uani 1 1 d . . .
H39A H 0.37 0.2859 0.1113 0.089 Uiso 1 1 calc R . .
H39B H 0.2426 0.4325 0.0823 0.089 Uiso 1 1 calc R . .
H39C H 0.258 0.3728 0.1496 0.089 Uiso 1 1 calc R . .
C40 C 0.4684(3) 0.4608(3) 0.07292(10) 0.0643(8) Uani 1 1 d . . .
H40A H 0.5307 0.3665 0.0689 0.096 Uiso 1 1 calc R . .
H40B H 0.5232 0.5103 0.0771 0.096 Uiso 1 1 calc R . .
H40C H 0.4024 0.5116 0.0391 0.096 Uiso 1 1 calc R . .
C41 C 1.0411(3) -0.1970(3) 0.34945(11) 0.0644(8) Uani 1 1 d . . .
H41A H 1.1071 -0.2876 0.342 0.077 Uiso 1 1 calc R . .
H41B H 0.9798 -0.2151 0.3777 0.077 Uiso 1 1 calc R . .
C42 C 1.1214(3) -0.1358(3) 0.37407(11) 0.0655(8) Uani 1 1 d . . .
H42A H 1.1703 -0.1986 0.411 0.079 Uiso 1 1 calc R . .
H42B H 1.1927 -0.131 0.3484 0.079 Uiso 1 1 calc R . .
C43 C 0.8564(3) -0.1524(3) 0.28054(17) 0.0856(11) Uani 1 1 d . . .
H43A H 0.7954 -0.1536 0.311 0.128 Uiso 1 1 calc R . .
H43B H 0.9065 -0.2464 0.2741 0.128 Uiso 1 1 calc R . .
H43C H 0.8004 -0.0878 0.2457 0.128 Uiso 1 1 calc R . .
C44 C 1.0451(3) -0.1054(3) 0.25087(10) 0.0507(6) Uani 1 1 d . . .
H44A H 1.113 -0.075 0.2609 0.076 Uiso 1 1 calc R . .
H44B H 0.9879 -0.0409 0.2162 0.076 Uiso 1 1 calc R . .
H44C H 1.094 -0.1996 0.2445 0.076 Uiso 1 1 calc R . .
C45 C 0.9336(3) 0.0002(3) 0.42401(10) 0.0507(6) Uani 1 1 d . . .
H45A H 0.8756 0.0947 0.4289 0.076 Uiso 1 1 calc R . .
H45B H 0.9839 -0.0606 0.4605 0.076 Uiso 1 1 calc R . .
H45C H 0.8745 -0.0362 0.4105 0.076 Uiso 1 1 calc R . .
C46 C 1.1200(3) 0.0615(4) 0.40200(12) 0.0704(8) Uani 1 1 d . . .
H46A H 1.0607 0.1548 0.4077 0.106 Uiso 1 1 calc R . .
H46B H 1.1841 0.0676 0.3735 0.106 Uiso 1 1 calc R . .
H46C H 1.1733 0.0002 0.4379 0.106 Uiso 1 1 calc R . .

loop_
_atom_site_aniso_label
_atom_site_aniso_U_11
_atom_site_aniso_U_22
_atom_site_aniso_U_33
_atom_site_aniso_U_23
_atom_site_aniso_U_13
_atom_site_aniso_U_12
Si1 0.0315(3) 0.0297(3) 0.0327(3) -0.0114(2) 0.0038(2) -0.0130(2)
Si2 0.0344(3) 0.0305(3) 0.0334(3) -0.0094(2) 0.0027(2) -0.0158(3)
Na1 0.0273(4) 0.0323(4) 0.0318(4) -0.0052(3) 0.0033(3) -0.0113(3)
Na2 0.0285(4) 0.0334(4) 0.0299(4) -0.0045(3) 0.0029(3) -0.0100(3)
N1 0.0287(9) 0.0294(9) 0.0318(9) -0.0095(7) 0.0036(7) -0.0133(7)
N2 0.0279(8) 0.0321(9) 0.0284(8) -0.0089(7) 0.0040(7) -0.0148(7)
N3 0.0285(8) 0.0292(9) 0.0290(8) -0.0076(7) 0.0026(7) -0.0136(7)
N4 0.0301(9) 0.0295(8) 0.0272(8) -0.0075(7) 0.0041(7) -0.0148(7)
N5 0.0358(10) 0.0371(10) 0.0403(10) -0.0077(8) 0.0026(8) -0.0145(8)
N6 0.0411(10) 0.0333(10) 0.0336(9) -0.0083(8) 0.0000(8) -0.0065(8)
N7 0.0423(11) 0.0345(10) 0.0545(12) -0.0125(9) 0.0104(9) -0.0116(9)
N8 0.0387(10) 0.0519(12) 0.0340(10) -0.0073(9) 0.0008(8) -0.0083(9)
C1 0.0260(10) 0.0234(9) 0.0278(10) -0.0040(8) 0.0011(8) -0.0069(8)
C2 0.0322(10) 0.0301(10) 0.0294(10) -0.0112(8) 0.0054(8) -0.0162(9)
C3 0.0408(12) 0.0404(12) 0.0330(11) -0.0044(9) 0.0048(9) -0.0190(10)
C4 0.0588(15) 0.0534(14) 0.0319(11) -0.0087(10) 0.0106(10) -0.0337(13)
C5 0.0536(14) 0.0562(14) 0.0400(12) -0.0263(11) 0.0209(11) -0.0385(12)
C6 0.0337(12) 0.0480(13) 0.0500(14) -0.0226(11) 0.0133(10) -0.0215(10)
C7 0.0331(11) 0.0377(11) 0.0360(11) -0.0099(9) 0.0054(9) -0.0167(10)
C8 0.0740(18) 0.093(2) 0.0564(16) -0.0397(15) 0.0375(14) -0.0603(17)
C9 0.0623(16) 0.0728(18) 0.0684(17) -0.0403(14) 0.0236(13) -0.0472(15)
C10 0.0404(13) 0.0402(13) 0.0623(15) -0.0261(11) 0.0038(11) -0.0096(11)
C11 0.0807(19) 0.0432(14) 0.0399(13) -0.0128(11) -0.0069(12) -0.0190(13)
C12 0.0293(10) 0.0369(11) 0.0350(11) -0.0161(9) 0.0117(8) -0.0169(9)
C13 0.0424(13) 0.0599(15) 0.0400(12) -0.0145(11) 0.0054(10) -0.0311(12)
C14 0.0515(15) 0.081(2) 0.0509(15) -0.0296(14) 0.0117(12) -0.0430(15)
C15 0.0529(16) 0.078(2) 0.0783(19) -0.0503(17) 0.0243(14) -0.0425(15)
C16 0.0603(17) 0.0411(14) 0.090(2) -0.0216(14) 0.0231(16) -0.0291(13)
C17 0.0452(13) 0.0381(12) 0.0555(14) -0.0129(11) 0.0067(11) -0.0212(11)
C18 0.0255(10) 0.0223(9) 0.0254(9) -0.0009(7) 0.0003(7) -0.0070(8)
C19 0.0330(11) 0.0261(10) 0.0296(10) -0.0089(8) 0.0055(8) -0.0155(9)
C20 0.0402(12) 0.0449(12) 0.0308(11) -0.0053(9) 0.0034(9) -0.0223(10)
C21 0.0612(16) 0.0596(15) 0.0292(11) -0.0087(10) 0.0103(10) -0.0381(13)
C22 0.0533(14) 0.0592(15) 0.0419(13) -0.0242(11) 0.0224(11) -0.0382(13)
C23 0.0329(12) 0.0484(13) 0.0539(14) -0.0196(11) 0.0119(10) -0.0220(10)
C24 0.0339(11) 0.0382(11) 0.0322(11) -0.0094(9) 0.0048(9) -0.0191(10)
C25 0.0722(19) 0.099(2) 0.0627(17) -0.0370(16) 0.0385(15) -0.0571(18)
C26 0.0487(14) 0.0367(12) 0.0549(14) -0.0193(11) 0.0102(11) -0.0172(11)
C27 0.0649(16) 0.0475(14) 0.0463(14) -0.0126(11) -0.0105(12) -0.0246(13)
C28 0.0640(16) 0.0567(15) 0.0611(16) -0.0240(13) 0.0156(13) -0.0414(14)
C29 0.0281(10) 0.0317(10) 0.0323(10) -0.0119(8) 0.0084(8) -0.0138(9)
C30 0.0477(13) 0.0334(11) 0.0353(11) -0.0081(9) 0.0036(9) -0.0199(10)
C31 0.0676(16) 0.0413(13) 0.0468(14) -0.0132(11) 0.0148(12) -0.0336(12)
C32 0.0600(15) 0.0565(15) 0.0592(15) -0.0306(13) 0.0230(12) -0.0416(13)
C33 0.0551(15) 0.0721(17) 0.0462(14) -0.0240(13) 0.0075(11) -0.0418(14)
C34 0.0462(13) 0.0530(14) 0.0350(12) -0.0090(10) 0.0023(10) -0.0309(12)
C35 0.0428(13) 0.0333(11) 0.0362(12) -0.0009(9) 0.0008(10) -0.0094(10)
C36 0.0331(11) 0.0354(11) 0.0369(12) -0.0074(9) -0.0028(9) -0.0041(9)
C37 0.0556(15) 0.0443(13) 0.0373(12) -0.0078(10) 0.0000(11) -0.0144(12)
C38 0.0573(17) 0.0665(18) 0.082(2) -0.0249(15) 0.0109(14) -0.0370(15)
C39 0.0649(17) 0.0441(14) 0.0598(16) -0.0144(12) -0.0192(13) -0.0148(13)
C40 0.0681(18) 0.0528(16) 0.0366(13) -0.0071(11) 0.0126(12) 0.0028(14)
C41 0.083(2) 0.0331(13) 0.0477(15) -0.0015(11) 0.0210(14) -0.0039(13)
C42 0.0559(16) 0.0596(17) 0.0352(13) -0.0050(12) -0.0059(11) 0.0125(14)
C43 0.0658(19) 0.071(2) 0.146(3) -0.067(2) 0.038(2) -0.0358(17)
C44 0.0561(15) 0.0432(13) 0.0396(13) -0.0074(10) 0.0039(11) -0.0116(12)
C45 0.0526(14) 0.0479(14) 0.0366(12) -0.0053(10) 0.0056(11) -0.0115(12)
C46 0.0523(16) 0.109(2) 0.0487(16) -0.0183(16) -0.0020(13) -0.0345(17)

loop_
_atom_type_symbol
_atom_type_description
_atom_type_scat_dispersion_real
_atom_type_scat_dispersion_imag
_atom_type_scat_source
C C 0.0033 0.0016 'International Tables Vol C Tables 4.2.6.8 and 6.1.1.4'
H H 0 0 'International Tables Vol C Tables 4.2.6.8 and 6.1.1.4'
N N 0.0061 0.0033 'International Tables Vol C Tables 4.2.6.8 and 6.1.1.4'
Na Na 0.0362 0.0249 'International Tables Vol C Tables 4.2.6.8 and 6.1.1.4'
Si Si 0.0817 0.0704 'International Tables Vol C Tables 4.2.6.8 and 6.1.1.4'

loop_
_geom_angle_atom_site_label_1
_geom_angle_atom_site_label_2
_geom_angle_atom_site_label_3
_geom_angle
_geom_angle_site_symmetry_1
_geom_angle_site_symmetry_3
_geom_angle_publ_flag
N1 Si1 C9 105.83(10) . . ?
N1 Si1 C10 114.20(10) . . ?
C9 Si1 C10 108.57(12) . . ?
N1 Si1 C11 117.03(10) . . ?
C9 Si1 C11 105.99(13) . . ?
C10 Si1 C11 104.76(12) . . ?
N3 Si2 C28 106.06(10) . . ?
N3 Si2 C26 115.15(10) . . ?
C28 Si2 C26 108.67(12) . . ?
N3 Si2 C27 114.68(10) . . ?
C28 Si2 C27 106.56(12) . . ?
C26 Si2 C27 105.33(12) . . ?
N2 Na1 N1 54.87(5) . . ?
N2 Na1 N4 100.36(6) . . ?
N1 Na1 N4 116.78(6) . . ?
N2 Na1 N6 138.18(6) . . ?
N1 Na1 N6 97.85(6) . . ?
N4 Na1 N6 121.15(6) . . ?
N2 Na1 N5 106.76(6) . . ?
N1 Na1 N5 134.27(6) . . ?
N4 Na1 N5 107.19(6) . . ?
N6 Na1 N5 67.79(6) . . ?
N4 Na2 N3 55.29(5) . . ?
N4 Na2 N2 102.75(6) . . ?
N3 Na2 N2 114.38(6) . . ?
N4 Na2 N7 103.80(6) . . ?
N3 Na2 N7 142.78(6) . . ?
N2 Na2 N7 99.41(6) . . ?
N4 Na2 N8 126.23(6) . . ?
N3 Na2 N8 97.51(6) . . ?
N2 Na2 N8 130.95(6) . . ?
N7 Na2 N8 69.01(7) . . ?
C1 N1 Si1 130.52(14) . . ?
C1 N1 Na1 87.06(11) . . ?
Si1 N1 Na1 141.60(9) . . ?
C1 N2 C12 121.41(16) . . ?
C1 N2 Na1 88.86(11) . . ?
C12 N2 Na1 130.26(12) . . ?
C1 N2 Na2 131.90(13) . . ?
C12 N2 Na2 100.88(11) . . ?
Na1 N2 Na2 79.05(5) . . ?
C18 N3 Si2 130.68(14) . . ?
C18 N3 Na2 87.17(11) . . ?
Si2 N3 Na2 140.85(9) . . ?
C18 N4 C29 120.84(15) . . ?
C18 N4 Na2 88.78(11) . . ?
C29 N4 Na2 126.97(12) . . ?
C18 N4 Na1 125.00(12) . . ?
C29 N4 Na1 109.20(11) . . ?
Na2 N4 Na1 77.83(5) . . ?
C37 N5 C35 110.61(17) . . ?
C37 N5 C38 108.9(2) . . ?
C35 N5 C38 109.22(19) . . ?
C37 N5 Na1 91.08(12) . . ?
C35 N5 Na1 113.13(13) . . ?
C38 N5 Na1 122.18(15) . . ?
C40 N6 C39 109.1(2) . . ?
C40 N6 C36 110.34(18) . . ?
C39 N6 C36 108.63(18) . . ?
C40 N6 Na1 96.08(14) . . ?
C39 N6 Na1 120.26(13) . . ?
C36 N6 Na1 111.59(13) . . ?
C44 N7 C41 110.02(19) . . ?
C44 N7 C43 108.1(2) . . ?
C41 N7 C43 112.0(2) . . ?
C44 N7 Na2 100.32(13) . . ?
C41 N7 Na2 112.39(15) . . ?
C43 N7 Na2 113.28(16) . . ?
C46 N8 C45 109.7(2) . . ?
C46 N8 C42 109.9(2) . . ?
C45 N8 C42 110.8(2) . . ?
C46 N8 Na2 119.77(16) . . ?
C45 N8 Na2 94.15(13) . . ?
C42 N8 Na2 111.45(14) . . ?
N1 C1 N2 119.87(17) . . ?
N1 C1 C2 120.75(17) . . ?
N2 C1 C2 119.35(17) . . ?
C3 C2 C7 118.26(18) . . ?
C3 C2 C1 120.88(17) . . ?
C7 C2 C1 120.85(17) . . ?
C4 C3 C2 120.7(2) . . ?
C5 C4 C3 121.2(2) . . ?
C4 C5 C6 117.99(19) . . ?
C4 C5 C8 120.9(2) . . ?
C6 C5 C8 121.1(2) . . ?
C7 C6 C5 121.2(2) . . ?
C6 C7 C2 120.6(2) . . ?
C17 C12 C13 117.2(2) . . ?
C17 C12 N2 123.18(19) . . ?
C13 C12 N2 119.30(18) . . ?
C14 C13 C12 122.3(2) . . ?
C15 C14 C13 119.8(2) . . ?
C14 C15 C16 119.9(2) . . ?
C15 C16 C17 120.4(2) . . ?
C12 C17 C16 120.3(2) . . ?
N3 C18 N4 119.95(16) . . ?
N3 C18 C19 120.30(17) . . ?
N4 C18 C19 119.67(17) . . ?
C24 C19 C20 118.03(18) . . ?
C24 C19 C18 120.86(17) . . ?
C20 C19 C18 121.11(17) . . ?
C21 C20 C19 120.7(2) . . ?
C22 C21 C20 121.2(2) . . ?
C21 C22 C23 117.89(19) . . ?
C21 C22 C25 120.7(2) . . ?
C23 C22 C25 121.4(2) . . ?
C24 C23 C22 121.2(2) . . ?
C23 C24 C19 120.93(19) . . ?
C34 C29 C30 116.44(19) . . ?
C34 C29 N4 118.71(17) . . ?
C30 C29 N4 124.48(18) . . ?
C31 C30 C29 121.4(2) . . ?
C30 C31 C32 121.1(2) . . ?
C31 C32 C33 118.7(2) . . ?
C32 C33 C34 120.3(2) . . ?
C33 C34 C29 122.0(2) . . ?
N5 C35 C36 114.02(17) . . ?
N6 C36 C35 114.06(18) . . ?
N7 C41 C42 113.1(2) . . ?
N8 C42 C41 113.2(2) . . ?

loop_
_geom_bond_atom_site_label_1
_geom_bond_atom_site_label_2
_geom_bond_distance
_geom_bond_site_symmetry_2
_geom_bond_publ_flag
Si1 N1 1.7150(17) . ?
Si1 C9 1.869(2) . ?
Si1 C10 1.870(2) . ?
Si1 C11 1.872(2) . ?
Si2 N3 1.7199(17) . ?
Si2 C28 1.866(2) . ?
Si2 C26 1.875(2) . ?
Si2 C27 1.875(2) . ?
Na1 N2 2.4717(17) . ?
Na1 N1 2.5201(17) . ?
Na1 N4 2.5887(16) . ?
Na1 N6 2.6151(19) . ?
Na1 N5 2.6535(19) . ?
Na2 N4 2.4609(17) . ?
Na2 N3 2.5118(17) . ?
Na2 N2 2.5147(17) . ?
Na2 N7 2.578(2) . ?
Na2 N8 2.5841(19) . ?
N1 C1 1.323(2) . ?
N2 C1 1.335(2) . ?
N2 C12 1.411(2) . ?
N3 C18 1.320(2) . ?
N4 C18 1.345(2) . ?
N4 C29 1.409(2) . ?
N5 C37 1.460(3) . ?
N5 C35 1.466(3) . ?
N5 C38 1.467(3) . ?
N6 C40 1.462(3) . ?
N6 C39 1.464(3) . ?
N6 C36 1.472(3) . ?
N7 C44 1.455(3) . ?
N7 C41 1.460(3) . ?
N7 C43 1.468(4) . ?
N8 C46 1.464(3) . ?
N8 C45 1.466(3) . ?
N8 C42 1.469(3) . ?
C1 C2 1.514(3) . ?
C2 C3 1.389(3) . ?
C2 C7 1.390(3) . ?
C3 C4 1.387(3) . ?
C4 C5 1.384(3) . ?
C5 C6 1.387(3) . ?
C5 C8 1.517(3) . ?
C6 C7 1.386(3) . ?
C12 C17 1.390(3) . ?
C12 C13 1.399(3) . ?
C13 C14 1.376(3) . ?
C14 C15 1.360(4) . ?
C15 C16 1.383(4) . ?
C16 C17 1.397(3) . ?
C18 C19 1.514(3) . ?
C19 C24 1.387(3) . ?
C19 C20 1.391(3) . ?
C20 C21 1.389(3) . ?
C21 C22 1.384(3) . ?
C22 C23 1.387(3) . ?
C22 C25 1.512(3) . ?
C23 C24 1.385(3) . ?
C29 C34 1.392(3) . ?
C29 C30 1.399(3) . ?
C30 C31 1.377(3) . ?
C31 C32 1.377(3) . ?
C32 C33 1.377(3) . ?
C33 C34 1.384(3) . ?
C35 C36 1.499(3) . ?
C41 C42 1.504(4) . ?
